data_7106092
loop_
_publ_author_name
'Johannes Forster'
'Benedikt Rosner'
'Marat M. Khusniyarov'
'Carsten Streb'

_publ_section_title
;
 Tuning the light absorption of a molecular vanadium oxide system for
 enhanced photooxidation performance
;
_journal_name_full Chem.Commun.
_journal_page_first 3114
_journal_paper_doi 10.1039/c0cc05536k
_journal_volume 47
_journal_year 2011
_chemical_formula_sum 'C70 H158 N6 O28 V10'
_chemical_formula_weight 2041.42
_chemical_name_systematic
;
?
;
_space_group_IT_number 19
_symmetry_cell_setting orthorhombic
_symmetry_space_group_name_Hall 'P 2ac 2ab'
_symmetry_space_group_name_H-M 'P 21 21 21'
_atom_sites_solution_hydrogens geom
_atom_sites_solution_primary direct
_atom_sites_solution_secondary difmap
_audit_creation_method SHELXL-97
_cell_angle_alpha 90.00
_cell_angle_beta 90.00
_cell_angle_gamma 90.00
_cell_formula_units_Z 4
_cell_length_a 16.9781(2)
_cell_length_b 17.7089(3)
_cell_length_c 32.9662(4)
_cell_measurement_reflns_used 9822
_cell_measurement_temperature 150(2)
_cell_measurement_theta_max 50.2
_cell_measurement_theta_min 4.4
_cell_volume 9911.7(2)
_computing_cell_refinement 'Nonius Kappa DIRAX'
_computing_data_collection 'Nonius Kappa SUPERGUI'
_computing_data_reduction 'Nonius Kappa SUPERGUI'
_computing_structure_refinement 'SHELXL-97 (Sheldrick, 2008)'
_computing_structure_solution SHELXS-97
_diffrn_ambient_temperature 150(2)
_diffrn_measured_fraction_theta_full 0.997
_diffrn_measured_fraction_theta_max 0.997
_diffrn_measurement_device_type 'Kappa Nonius single crystal diffractometer'
_diffrn_measurement_method 'Omega and Phi scans'
_diffrn_radiation_monochromator graphite
_diffrn_radiation_source 'fine-focus sealed tube'
_diffrn_radiation_type MoK\a
_diffrn_radiation_wavelength 0.71073
_diffrn_reflns_av_R_equivalents 0.0417
_diffrn_reflns_av_sigmaI/netI 0.0537
_diffrn_reflns_limit_h_max 16
_diffrn_reflns_limit_h_min -21
_diffrn_reflns_limit_k_max 22
_diffrn_reflns_limit_k_min -19
_diffrn_reflns_limit_l_max 41
_diffrn_reflns_limit_l_min -41
_diffrn_reflns_number 70625
_diffrn_reflns_theta_full 26.37
_diffrn_reflns_theta_max 26.37
_diffrn_reflns_theta_min 3.45
_diffrn_standards_decay_% 0
_exptl_absorpt_coefficient_mu 0.966
_exptl_absorpt_correction_T_max 0.7455
_exptl_absorpt_correction_T_min 0.6784
_exptl_absorpt_correction_type numerical
_exptl_absorpt_process_details SADABS
_exptl_crystal_colour purple
_exptl_crystal_density_diffrn 1.368
_exptl_crystal_density_method 'not measured'
_exptl_crystal_description rod
_exptl_crystal_F_000 4296
_exptl_crystal_size_max 0.40
_exptl_crystal_size_mid 0.35
_exptl_crystal_size_min 0.25
_refine_diff_density_max 0.590
_refine_diff_density_min -0.511
_refine_diff_density_rms 0.063
_refine_ls_abs_structure_details 'Flack H D (1983), Acta Cryst. A39, 876-881'
_refine_ls_abs_structure_Flack -0.009(15)
_refine_ls_extinction_method none
_refine_ls_goodness_of_fit_ref 1.043
_refine_ls_hydrogen_treatment constr
_refine_ls_matrix_type full
_refine_ls_number_parameters 1021
_refine_ls_number_reflns 20202
_refine_ls_number_restraints 81
_refine_ls_restrained_S_all 1.049
_refine_ls_R_factor_all 0.0598
_refine_ls_R_factor_gt 0.0432
_refine_ls_shift/su_max 0.001
_refine_ls_shift/su_mean 0.000
_refine_ls_structure_factor_coef Fsqd
_refine_ls_weighting_details 'calc w=1/[\s^2^(Fo^2^)+(0.0531P)^2^+2.8235P] where P=(Fo^2^+2Fc^2^)/3'
_refine_ls_weighting_scheme calc
_refine_ls_wR_factor_gt 0.1002
_refine_ls_wR_factor_ref 0.1087
_reflns_number_gt 16506
_reflns_number_total 20202
_reflns_threshold_expression >2\s(I)
_cod_data_source_file C0CC05536K.TXT
_cod_data_source_block p212121
_cod_original_sg_symbol_H-M P212121
_cod_database_code 7106092

loop_
_symmetry_equiv_pos_as_xyz
'x, y, z'
'-x+1/2, -y, z+1/2'
'-x, y+1/2, -z+1/2'
'x+1/2, -y+1/2, -z'

loop_
_atom_site_label
_atom_site_type_symbol
_atom_site_fract_x
_atom_site_fract_y
_atom_site_fract_z
_atom_site_U_iso_or_equiv
_atom_site_adp_type
_atom_site_occupancy
_atom_site_symmetry_multiplicity
_atom_site_calc_flag
_atom_site_refinement_flags
_atom_site_disorder_assembly
_atom_site_disorder_group
V1 V 0.38289(3) 0.67660(3) 0.167413(17) 0.02496(13) Uani 1 1 d . . .
V2 V 0.30764(4) 0.61871(3) 0.070256(18) 0.02936(15) Uani 1 1 d . . .
V3 V 0.15178(4) 0.57193(3) 0.119808(19) 0.02892(14) Uani 1 1 d . . .
V4 V 0.13616(4) 0.76773(4) 0.14866(2) 0.02875(14) Uani 1 1 d . . .
V5 V 0.25955(4) 0.91453(3) 0.187855(19) 0.03129(15) Uani 1 1 d . . .
V6 V 0.37837(4) 0.85936(3) 0.119471(17) 0.02534(13) Uani 1 1 d . . .
V7 V 0.24690(4) 0.79456(3) 0.058048(17) 0.02895(14) Uani 1 1 d . . .
V8 V 0.32293(4) 0.78462(4) 0.253776(18) 0.03583(16) Uani 1 1 d . . .
V9 V 0.16662(4) 0.68919(4) 0.24769(2) 0.03795(17) Uani 1 1 d . . .
V10 V 0.24741(4) 0.54086(3) 0.204582(17) 0.02921(14) Uani 1 1 d . . .
O1 O 0.35122(19) 0.64053(16) 0.11431(8) 0.0475(8) Uani 1 1 d . . .
O2 O 0.22303(16) 0.56032(14) 0.08016(7) 0.0362(6) Uani 1 1 d . . .
O3 O 0.1422(2) 0.66361(16) 0.13074(10) 0.0569(9) Uani 1 1 d . . .
O4 O 0.18921(16) 0.85767(15) 0.16866(9) 0.0427(7) Uani 1 1 d . . .
O5 O 0.33579(14) 0.93115(14) 0.15092(7) 0.0321(6) Uani 1 1 d . . .
O6 O 0.37300(19) 0.77607(15) 0.14339(8) 0.0458(7) Uani 1 1 d . . .
O7 O 0.32838(15) 0.85376(14) 0.07167(7) 0.0329(6) Uani 1 1 d . . .
O8 O 0.18182(17) 0.79036(16) 0.09599(8) 0.0447(7) Uani 1 1 d . . .
O9 O 0.28069(16) 0.70288(14) 0.04366(7) 0.0367(6) Uani 1 1 d . . .
O10 O 0.20519(18) 0.83115(16) 0.01890(9) 0.0493(8) Uani 1 1 d . . .
O11 O 0.46857(15) 0.88094(16) 0.11080(8) 0.0400(7) Uani 1 1 d . . .
O12 O 0.30277(17) 0.87521(15) 0.23264(8) 0.0422(7) Uani 1 1 d . . .
O13 O 0.35618(19) 0.72539(16) 0.21822(8) 0.0517(8) Uani 1 1 d . . .
O14 O 0.23508(17) 0.74466(16) 0.27586(7) 0.0430(7) Uani 1 1 d . . .
O15 O 0.1566(2) 0.72678(19) 0.20152(10) 0.0699(11) Uani 1 1 d . . .
O16 O 0.19782(17) 0.59199(15) 0.24345(8) 0.0403(7) Uani 1 1 d . . .
O17 O 0.32625(17) 0.58924(15) 0.18827(8) 0.0416(7) Uani 1 1 d . . .
O18 O 0.18138(16) 0.51921(14) 0.16399(7) 0.0355(6) Uani 1 1 d . . .
O19 O 0.27712(17) 0.46140(16) 0.22323(8) 0.0440(7) Uani 1 1 d . . .
O20 O 0.0835(2) 0.6897(2) 0.27066(11) 0.0690(10) Uani 1 1 d . . .
O21 O 0.38794(19) 0.7942(2) 0.28868(9) 0.0593(9) Uani 1 1 d . . .
O22 O 0.22141(16) 0.99423(16) 0.19977(9) 0.0444(7) Uani 1 1 d . . .
O23 O 0.04639(15) 0.79009(16) 0.14670(9) 0.0436(7) Uani 1 1 d . . .
O24 O 0.06981(17) 0.53873(18) 0.10385(9) 0.0493(8) Uani 1 1 d . . .
O25 O 0.36819(18) 0.57160(15) 0.04264(8) 0.0453(7) Uani 1 1 d . . .
O26 O 0.47384(15) 0.65729(17) 0.17169(8) 0.0429(7) Uani 1 1 d . . .
N3 N 0.2722(2) 0.34132(17) 0.09301(10) 0.0380(8) Uani 1 1 d . . .
C7 C 0.2674(3) 0.2676(2) 0.11681(13) 0.0427(10) Uani 1 1 d U . .
H7A H 0.2403 0.2306 0.1002 0.051 Uiso 1 1 calc R . .
H7B H 0.3206 0.2492 0.1211 0.051 Uiso 1 1 calc R . .
C8 C 0.2269(3) 0.2715(2) 0.15707(13) 0.0490(11) Uani 1 1 d U . .
H8A H 0.1713 0.2820 0.1532 0.059 Uiso 1 1 calc R . .
H8B H 0.2494 0.3118 0.1733 0.059 Uiso 1 1 calc R . .
C9 C 0.2373(3) 0.1958(3) 0.17883(14) 0.0595(13) Uani 1 1 d U . .
H9A H 0.2194 0.1556 0.1611 0.071 Uiso 1 1 calc R . .
H9B H 0.2930 0.1878 0.1839 0.071 Uiso 1 1 calc R . .
C10 C 0.1935(4) 0.1906(3) 0.21837(16) 0.0786(17) Uani 1 1 d U . .
H10A H 0.2027 0.1420 0.2304 0.118 Uiso 1 1 calc R . .
H10B H 0.1381 0.1969 0.2135 0.118 Uiso 1 1 calc R . .
H10C H 0.2116 0.2294 0.2364 0.118 Uiso 1 1 calc R . .
C11 C 0.1907(2) 0.3740(2) 0.08612(12) 0.0375(9) Uani 1 1 d U . .
H11A H 0.1689 0.3880 0.1123 0.045 Uiso 1 1 calc R . .
H11B H 0.1961 0.4199 0.0703 0.045 Uiso 1 1 calc R . .
C12 C 0.1328(3) 0.3239(2) 0.06513(14) 0.0466(10) Uani 1 1 d U . .
H12A H 0.1199 0.2816 0.0826 0.056 Uiso 1 1 calc R . .
H12B H 0.1564 0.3039 0.0406 0.056 Uiso 1 1 calc R . .
C13 C 0.0583(3) 0.3662(3) 0.05441(16) 0.0581(13) Uani 1 1 d U . .
H13A H 0.0394 0.3926 0.0783 0.070 Uiso 1 1 calc R . .
H13B H 0.0704 0.4038 0.0339 0.070 Uiso 1 1 calc R . .
C14 C -0.0059(3) 0.3155(4) 0.03887(18) 0.0791(17) Uani 1 1 d U . .
H14A H -0.0519 0.3451 0.0330 0.119 Uiso 1 1 calc R . .
H14B H -0.0184 0.2784 0.0591 0.119 Uiso 1 1 calc R . .
H14C H 0.0116 0.2907 0.0146 0.119 Uiso 1 1 calc R . .
C15 C 0.3204(2) 0.4003(2) 0.11603(13) 0.0394(9) Uani 1 1 d U . .
H15A H 0.2879 0.4207 0.1376 0.047 Uiso 1 1 calc R . .
H15B H 0.3325 0.4414 0.0976 0.047 Uiso 1 1 calc R . .
C16 C 0.3974(3) 0.3719(2) 0.13453(14) 0.0482(11) Uani 1 1 d U . .
H16A H 0.4245 0.3401 0.1151 0.058 Uiso 1 1 calc R . .
H16B H 0.3860 0.3416 0.1583 0.058 Uiso 1 1 calc R . .
C17 C 0.4508(3) 0.4380(3) 0.14647(15) 0.0542(12) Uani 1 1 d U . .
H17A H 0.4195 0.4754 0.1608 0.065 Uiso 1 1 calc R . .
H17B H 0.4908 0.4198 0.1651 0.065 Uiso 1 1 calc R . .
C18 C 0.4903(3) 0.4752(3) 0.11150(16) 0.0651(14) Uani 1 1 d U . .
H18A H 0.5216 0.5166 0.1211 0.098 Uiso 1 1 calc R . .
H18B H 0.4512 0.4936 0.0929 0.098 Uiso 1 1 calc R . .
H18C H 0.5235 0.4393 0.0979 0.098 Uiso 1 1 calc R . .
C19 C 0.3119(3) 0.3220(2) 0.05322(12) 0.0442(10) Uani 1 1 d U . .
H19A H 0.2876 0.2767 0.0424 0.053 Uiso 1 1 calc R . .
H19B H 0.3667 0.3104 0.0586 0.053 Uiso 1 1 calc R . .
C20 C 0.3086(3) 0.3834(2) 0.02078(12) 0.0476(11) Uani 1 1 d U . .
H20A H 0.3206 0.4319 0.0329 0.057 Uiso 1 1 calc R . .
H20B H 0.2558 0.3859 0.0095 0.057 Uiso 1 1 calc R . .
C21 C 0.3678(3) 0.3665(3) -0.01325(14) 0.0559(12) Uani 1 1 d U . .
H21A H 0.3639 0.3136 -0.0207 0.067 Uiso 1 1 calc R . .
H21B H 0.3544 0.3963 -0.0369 0.067 Uiso 1 1 calc R . .
C22 C 0.4511(3) 0.3835(4) -0.00112(16) 0.0767(17) Uani 1 1 d U . .
H22A H 0.4859 0.3718 -0.0232 0.115 Uiso 1 1 calc R . .
H22B H 0.4651 0.3535 0.0221 0.115 Uiso 1 1 calc R . .
H22C H 0.4558 0.4361 0.0056 0.115 Uiso 1 1 calc R . .
N4 N 0.5091(2) 0.0435(2) 0.20543(10) 0.0429(9) Uani 1 1 d . . .
C23 C 0.4551(3) 0.0802(3) 0.17403(14) 0.0554(12) Uani 1 1 d U . .
H23A H 0.4027 0.0594 0.1776 0.066 Uiso 1 1 calc R . .
H23B H 0.4520 0.1337 0.1801 0.066 Uiso 1 1 calc R . .
C24 C 0.4768(3) 0.0722(3) 0.13074(14) 0.0538(12) Uani 1 1 d U . .
H24A H 0.4862 0.0194 0.1246 0.065 Uiso 1 1 calc R . .
H24B H 0.5250 0.0999 0.1254 0.065 Uiso 1 1 calc R . .
C25 C 0.4105(3) 0.1026(3) 0.10330(15) 0.0667(15) Uani 1 1 d U . .
H25A H 0.3611 0.0791 0.1111 0.080 Uiso 1 1 calc R . .
H25B H 0.4053 0.1565 0.1075 0.080 Uiso 1 1 calc R . .
C26 C 0.4249(4) 0.0880(4) 0.05993(16) 0.090(2) Uani 1 1 d U . .
H26A H 0.3816 0.1071 0.0443 0.135 Uiso 1 1 calc R . .
H26B H 0.4299 0.0346 0.0555 0.135 Uiso 1 1 calc R . .
H26C H 0.4726 0.1128 0.0517 0.135 Uiso 1 1 calc R . .
C27 C 0.5911(3) 0.0784(3) 0.20326(14) 0.0527(12) Uani 1 1 d U . .
H27A H 0.5850 0.1318 0.1976 0.063 Uiso 1 1 calc R . .
H27B H 0.6150 0.0739 0.2299 0.063 Uiso 1 1 calc R . .
C28 C 0.6474(3) 0.0466(3) 0.17289(16) 0.0651(14) Uani 1 1 d U . .
H28A H 0.6191 0.0328 0.1484 0.078 Uiso 1 1 calc R . .
H28B H 0.6717 0.0014 0.1838 0.078 Uiso 1 1 calc R . .
C29 C 0.7101(4) 0.1037(4) 0.16279(18) 0.088(2) Uani 1 1 d U . .
H29A H 0.6844 0.1454 0.1491 0.106 Uiso 1 1 calc R . .
H29B H 0.7302 0.1232 0.1883 0.106 Uiso 1 1 calc R . .
C30 C 0.7752(3) 0.0828(5) 0.1392(2) 0.105(2) Uani 1 1 d U . .
H30A H 0.8088 0.1259 0.1353 0.157 Uiso 1 1 calc R . .
H30B H 0.7575 0.0647 0.1133 0.157 Uiso 1 1 calc R . .
H30C H 0.8041 0.0437 0.1528 0.157 Uiso 1 1 calc R . .
C31 C 0.4767(3) 0.0642(3) 0.24688(13) 0.0473(11) Uani 1 1 d U . .
H31A H 0.5118 0.0438 0.2673 0.057 Uiso 1 1 calc R . .
H31B H 0.4779 0.1188 0.2495 0.057 Uiso 1 1 calc R . .
C32 C 0.3948(3) 0.0378(3) 0.25613(14) 0.0560(12) Uani 1 1 d U . .
H32A H 0.3583 0.0623 0.2377 0.067 Uiso 1 1 calc R . .
H32B H 0.3916 -0.0162 0.2515 0.067 Uiso 1 1 calc R . .
C33 C 0.3706(3) 0.0543(3) 0.29887(16) 0.0678(15) Uani 1 1 d U . .
H33A H 0.3701 0.1085 0.3029 0.081 Uiso 1 1 calc R . .
H33B H 0.4095 0.0331 0.3172 0.081 Uiso 1 1 calc R . .
C34 C 0.2911(3) 0.0232(4) 0.30959(19) 0.094(2) Uani 1 1 d U . .
H34A H 0.2790 0.0356 0.3372 0.141 Uiso 1 1 calc R . .
H34B H 0.2914 -0.0307 0.3064 0.141 Uiso 1 1 calc R . .
H34C H 0.2520 0.0448 0.2920 0.141 Uiso 1 1 calc R . .
C35 C 0.5083(3) -0.0411(2) 0.20015(13) 0.0443(10) Uani 1 1 d U . .
H35A H 0.5334 -0.0531 0.1745 0.053 Uiso 1 1 calc R . .
H35B H 0.4539 -0.0575 0.1983 0.053 Uiso 1 1 calc R . .
C36 C 0.5483(3) -0.0862(3) 0.23321(13) 0.0468(11) Uani 1 1 d U . .
H36A H 0.5163 -0.0856 0.2576 0.056 Uiso 1 1 calc R . .
H36B H 0.5990 -0.0640 0.2396 0.056 Uiso 1 1 calc R . .
C37 C 0.5593(3) -0.1672(3) 0.21858(15) 0.0569(12) Uani 1 1 d U . .
H37A H 0.5087 -0.1875 0.2104 0.068 Uiso 1 1 calc R . .
H37B H 0.5935 -0.1672 0.1950 0.068 Uiso 1 1 calc R . .
C38 C 0.5945(4) -0.2177(3) 0.25092(18) 0.0774(16) Uani 1 1 d U . .
H38A H 0.6008 -0.2678 0.2403 0.116 Uiso 1 1 calc R . .
H38B H 0.5600 -0.2191 0.2740 0.116 Uiso 1 1 calc R . .
H38C H 0.6449 -0.1982 0.2590 0.116 Uiso 1 1 calc R . .
N5 N 0.0036(2) 0.2046(2) 0.49038(10) 0.0429(9) Uani 1 1 d . . .
C39 C 0.0075(3) 0.2421(3) 0.53211(11) 0.0441(11) Uani 1 1 d U . .
H39A H 0.0088 0.2029 0.5526 0.053 Uiso 1 1 calc R . .
H39B H 0.0566 0.2700 0.5340 0.053 Uiso 1 1 calc R . .
C40 C -0.0593(4) 0.2949(4) 0.54163(17) 0.100(3) Uani 1 1 d U . .
H40A H -0.0498 0.3431 0.5285 0.120 Uiso 1 1 calc R . .
H40B H -0.1077 0.2743 0.5307 0.120 Uiso 1 1 calc R . .
C41 C -0.0687(5) 0.3071(6) 0.5854(2) 0.163(5) Uani 1 1 d U . .
H41A H -0.0646 0.2584 0.5987 0.196 Uiso 1 1 calc R . .
H41B H -0.0248 0.3376 0.5947 0.196 Uiso 1 1 calc R . .
C42 C -0.1396(5) 0.3423(6) 0.5988(2) 0.138(3) Uani 1 1 d U . .
H42A H -0.1389 0.3466 0.6278 0.207 Uiso 1 1 calc R . .
H42B H -0.1840 0.3123 0.5906 0.207 Uiso 1 1 calc R . .
H42C H -0.1437 0.3917 0.5870 0.207 Uiso 1 1 calc R . .
C43 C -0.0011(3) 0.2643(3) 0.45688(12) 0.0534(12) Uani 1 1 d U . .
H43A H -0.0045 0.2389 0.4309 0.064 Uiso 1 1 calc R . .
H43B H -0.0491 0.2932 0.4605 0.064 Uiso 1 1 calc R . .
C44 C 0.0681(4) 0.3181(3) 0.45594(16) 0.0769(18) Uani 1 1 d U . .
H44A H 0.1149 0.2915 0.4470 0.092 Uiso 1 1 calc R . .
H44B H 0.0778 0.3374 0.4830 0.092 Uiso 1 1 calc R . .
C45 C 0.0515(4) 0.3835(4) 0.42738(17) 0.095(2) Uani 1 1 d U . .
H45A H 0.0039 0.4092 0.4360 0.114 Uiso 1 1 calc R . .
H45B H 0.0428 0.3641 0.4002 0.114 Uiso 1 1 calc R . .
C46 C 0.1196(6) 0.4394(4) 0.4267(2) 0.139(4) Uani 1 1 d U . .
H46A H 0.1069 0.4806 0.4089 0.208 Uiso 1 1 calc R . .
H46B H 0.1663 0.4145 0.4170 0.208 Uiso 1 1 calc R . .
H46C H 0.1287 0.4583 0.4535 0.208 Uiso 1 1 calc R . .
C47 C -0.0693(3) 0.1564(3) 0.48728(13) 0.0507(12) Uani 1 1 d U . .
H47A H -0.0728 0.1367 0.4599 0.061 Uiso 1 1 calc R . .
H47B H -0.1150 0.1882 0.4918 0.061 Uiso 1 1 calc R . .
C48 C -0.0727(3) 0.0909(3) 0.51664(16) 0.0656(15) Uani 1 1 d U . .
H48A H -0.0587 0.1084 0.5436 0.079 Uiso 1 1 calc R . .
H48B H -0.0346 0.0529 0.5086 0.079 Uiso 1 1 calc R . .
C49 C -0.1550(4) 0.0558(3) 0.51773(16) 0.0770(18) Uani 1 1 d U . .
H49A H -0.1934 0.0950 0.5233 0.092 Uiso 1 1 calc R . .
H49B H -0.1669 0.0346 0.4913 0.092 Uiso 1 1 calc R . .
C50 C -0.1625(5) -0.0033(4) 0.5483(2) 0.115(3) Uani 1 1 d U . .
H50A H -0.2155 -0.0221 0.5484 0.173 Uiso 1 1 calc R . .
H50B H -0.1501 0.0171 0.5745 0.173 Uiso 1 1 calc R . .
H50C H -0.1268 -0.0437 0.5421 0.173 Uiso 1 1 calc R . .
C51 C 0.0785(3) 0.1571(3) 0.48679(14) 0.0535(12) Uani 1 1 d U . .
H51A H 0.1236 0.1904 0.4894 0.064 Uiso 1 1 calc R . .
H51B H 0.0800 0.1221 0.5094 0.064 Uiso 1 1 calc R . .
C52 C 0.0875(4) 0.1123(4) 0.4479(2) 0.105(3) Uani 1 1 d U . .
H52A H 0.0987 0.1460 0.4254 0.126 Uiso 1 1 calc R . .
H52B H 0.0392 0.0852 0.4420 0.126 Uiso 1 1 calc R . .
C53 C 0.1555(4) 0.0565(5) 0.4537(3) 0.147(4) Uani 1 1 d DU . .
H53A H 0.2036 0.0857 0.4561 0.177 Uiso 1 1 calc R . .
H53B H 0.1475 0.0312 0.4794 0.177 Uiso 1 1 calc R . .
C54 C 0.1682(7) 0.0024(6) 0.4253(4) 0.202(5) Uani 1 1 d DU . .
H54A H 0.2104 -0.0298 0.4340 0.302 Uiso 1 1 calc R . .
H54B H 0.1821 0.0258 0.4000 0.302 Uiso 1 1 calc R . .
H54C H 0.1212 -0.0269 0.4218 0.302 Uiso 1 1 calc R . .
N6 N 0.0178(2) 0.4445(2) 0.26134(11) 0.0455(9) Uani 1 1 d . . .
C55 C 0.1027(2) 0.4294(3) 0.27218(14) 0.0476(11) Uani 1 1 d U . .
H55A H 0.1314 0.4207 0.2472 0.057 Uiso 1 1 calc R . .
H55B H 0.1240 0.4750 0.2843 0.057 Uiso 1 1 calc R . .
C56 C 0.1196(3) 0.3662(3) 0.29974(17) 0.0672(15) Uani 1 1 d U . .
H56A H 0.1037 0.3193 0.2870 0.081 Uiso 1 1 calc R . .
H56B H 0.0890 0.3722 0.3244 0.081 Uiso 1 1 calc R . .
C57 C 0.2060(3) 0.3624(4) 0.3104(2) 0.0842(19) Uani 1 1 d U . .
H57A H 0.2356 0.3558 0.2854 0.101 Uiso 1 1 calc R . .
H57B H 0.2213 0.4105 0.3219 0.101 Uiso 1 1 calc R . .
C58 C 0.2294(5) 0.3014(5) 0.3392(3) 0.148(4) Uani 1 1 d U . .
H58A H 0.2853 0.3034 0.3436 0.222 Uiso 1 1 calc R . .
H58B H 0.2156 0.2532 0.3279 0.222 Uiso 1 1 calc R . .
H58C H 0.2025 0.3084 0.3645 0.222 Uiso 1 1 calc R . .
C59 C -0.0304(2) 0.4611(3) 0.29932(14) 0.0470(11) Uani 1 1 d U . .
H59A H -0.0847 0.4696 0.2913 0.056 Uiso 1 1 calc R . .
H59B H -0.0296 0.4166 0.3165 0.056 Uiso 1 1 calc R . .
C60 C -0.0037(3) 0.5273(3) 0.32401(15) 0.0655(15) Uani 1 1 d U . .
H60A H -0.0013 0.5716 0.3067 0.079 Uiso 1 1 calc R . .
H60B H 0.0490 0.5176 0.3341 0.079 Uiso 1 1 calc R . .
C61 C -0.0578(3) 0.5434(4) 0.35953(16) 0.0740(16) Uani 1 1 d U . .
H61A H -0.1112 0.5491 0.3495 0.089 Uiso 1 1 calc R . .
H61B H -0.0571 0.5004 0.3778 0.089 Uiso 1 1 calc R . .
C62 C -0.0358(5) 0.6122(5) 0.3826(2) 0.118(3) Uani 1 1 d U . .
H62A H -0.0715 0.6188 0.4049 0.177 Uiso 1 1 calc R . .
H62B H -0.0386 0.6554 0.3651 0.177 Uiso 1 1 calc R . .
H62C H 0.0169 0.6069 0.3928 0.177 Uiso 1 1 calc R . .
C63 C -0.0174(3) 0.3763(3) 0.2405(2) 0.0845(19) Uani 1 1 d U . .
H63A H -0.0159 0.3345 0.2595 0.101 Uiso 1 1 calc R . .
H63B H -0.0724 0.3871 0.2351 0.101 Uiso 1 1 calc R . .
C64 C 0.0195(5) 0.3503(5) 0.2016(3) 0.145(4) Uani 1 1 d U . .
H64A H 0.0347 0.3973 0.1887 0.175 Uiso 1 1 calc R . .
H64B H 0.0685 0.3277 0.2106 0.175 Uiso 1 1 calc R . .
C67 C 0.0180(3) 0.5124(3) 0.23335(14) 0.0536(12) Uani 1 1 d U . .
H67A H 0.0499 0.5002 0.2099 0.064 Uiso 1 1 calc R . .
H67B H 0.0436 0.5538 0.2474 0.064 Uiso 1 1 calc R . .
C68 C -0.0615(4) 0.5402(4) 0.2184(2) 0.0863(19) Uani 1 1 d U . .
H68A H -0.0949 0.5536 0.2411 0.104 Uiso 1 1 calc R . .
H68B H -0.0876 0.5011 0.2028 0.104 Uiso 1 1 calc R . .
C69 C -0.0455(3) 0.6132(4) 0.19033(16) 0.130(3) Uani 1 1 d U . .
H69A H -0.0146 0.6476 0.2068 0.157 Uiso 1 1 calc R . .
H69B H -0.0110 0.5962 0.1687 0.157 Uiso 1 1 calc R . .
C70 C -0.1060(3) 0.6597(4) 0.17066(16) 0.166(4) Uani 1 1 d RU . .
H70A H -0.0812 0.7001 0.1560 0.249 Uiso 1 1 calc R . .
H70B H -0.1405 0.6804 0.1909 0.249 Uiso 1 1 calc R . .
H70C H -0.1360 0.6291 0.1522 0.249 Uiso 1 1 calc R . .
C65 C -0.0014(3) 0.3053(4) 0.16895(16) 0.233(7) Uani 1 1 d RU . .
H65A H -0.0016 0.2524 0.1765 0.280 Uiso 1 1 calc R . .
H65B H 0.0348 0.3124 0.1465 0.280 Uiso 1 1 calc R . .
C66 C -0.0807(5) 0.3304(5) 0.1579(3) 0.140(3) Uani 1 1 d U . .
H66A H -0.0942 0.3108 0.1317 0.210 Uiso 1 1 calc R . .
H66B H -0.0822 0.3846 0.1572 0.210 Uiso 1 1 calc R . .
H66C H -0.1178 0.3123 0.1777 0.210 Uiso 1 1 calc R . .
O27 O 0.5304(4) 0.2539(4) 0.0843(2) 0.159(3) Uani 1 1 d . . .
N1 N 0.6608(4) 0.2757(3) 0.09348(15) 0.0876(16) Uani 1 1 d . . .
C2 C 0.7174(5) 0.3094(6) 0.1213(3) 0.156(4) Uani 1 1 d . . .
H2A H 0.7696 0.3040 0.1104 0.234 Uiso 1 1 calc R . .
H2B H 0.7144 0.2845 0.1471 0.234 Uiso 1 1 calc R . .
H2C H 0.7056 0.3621 0.1246 0.234 Uiso 1 1 calc R . .
C3 C 0.6785(7) 0.2288(5) 0.0594(2) 0.188(6) Uani 1 1 d . . .
H3A H 0.7339 0.2308 0.0538 0.282 Uiso 1 1 calc R . .
H3B H 0.6498 0.2464 0.0361 0.282 Uiso 1 1 calc R . .
H3C H 0.6635 0.1777 0.0653 0.282 Uiso 1 1 calc R . .
C1 C 0.5852(5) 0.2812(4) 0.1043(3) 0.110(2) Uani 1 1 d . . .
H1 H 0.5730 0.3069 0.1280 0.132 Uiso 1 1 calc R . .
O28 O 0.2193(3) 0.1619(2) 0.03018(15) 0.1055(17) Uani 1 1 d . . .
N2 N 0.1722(3) 0.0440(2) 0.02236(14) 0.0633(11) Uani 1 1 d . . .
C5 C 0.2092(4) 0.0141(3) 0.05791(18) 0.0834(18) Uani 1 1 d . . .
H5A H 0.1958 -0.0383 0.0607 0.125 Uiso 1 1 calc R . .
H5B H 0.1912 0.0413 0.0813 0.125 Uiso 1 1 calc R . .
H5C H 0.2653 0.0192 0.0555 0.125 Uiso 1 1 calc R . .
C6 C 0.1257(4) -0.0071(3) -0.0022(2) 0.099(2) Uani 1 1 d . . .
H6A H 0.1253 -0.0562 0.0101 0.148 Uiso 1 1 calc R . .
H6B H 0.1483 -0.0105 -0.0289 0.148 Uiso 1 1 calc R . .
H6C H 0.0727 0.0115 -0.0042 0.148 Uiso 1 1 calc R . .
C4 C 0.1801(4) 0.1155(3) 0.0120(2) 0.0772(17) Uani 1 1 d . . .
H4 H 0.1536 0.1318 -0.0111 0.093 Uiso 1 1 calc R . .

loop_
_atom_site_aniso_label
_atom_site_aniso_U_11
_atom_site_aniso_U_22
_atom_site_aniso_U_33
_atom_site_aniso_U_23
_atom_site_aniso_U_13
_atom_site_aniso_U_12
V1 0.0205(3) 0.0261(3) 0.0282(3) 0.0027(3) -0.0003(2) 0.0015(3)
V2 0.0409(4) 0.0226(3) 0.0245(3) -0.0014(2) 0.0013(3) -0.0013(3)
V3 0.0332(3) 0.0214(3) 0.0321(3) -0.0019(3) -0.0035(3) 0.0015(3)
V4 0.0208(3) 0.0246(3) 0.0409(3) -0.0064(3) -0.0031(3) 0.0016(3)
V5 0.0263(3) 0.0279(3) 0.0397(3) -0.0111(3) 0.0030(3) -0.0036(3)
V6 0.0272(3) 0.0223(3) 0.0265(3) -0.0022(3) -0.0009(3) -0.0009(3)
V7 0.0334(3) 0.0244(3) 0.0291(3) 0.0011(2) -0.0070(3) -0.0011(3)
V8 0.0412(4) 0.0399(4) 0.0263(3) -0.0042(3) 0.0018(3) -0.0081(3)
V9 0.0405(4) 0.0386(4) 0.0347(3) -0.0058(3) 0.0051(3) -0.0085(3)
V10 0.0303(3) 0.0287(3) 0.0286(3) 0.0048(3) 0.0032(3) -0.0025(3)
O1 0.065(2) 0.0425(17) 0.0347(14) -0.0014(13) -0.0108(14) -0.0109(15)
O2 0.0485(17) 0.0282(14) 0.0320(13) -0.0030(11) 0.0037(12) -0.0070(12)
O3 0.076(2) 0.0278(16) 0.067(2) -0.0056(14) 0.0125(18) 0.0061(16)
O4 0.0335(15) 0.0392(16) 0.0555(17) -0.0170(14) 0.0010(14) -0.0091(13)
O5 0.0289(14) 0.0287(13) 0.0387(13) -0.0057(11) 0.0011(11) -0.0025(11)
O6 0.073(2) 0.0274(15) 0.0373(15) 0.0037(12) -0.0090(15) 0.0042(15)
O7 0.0378(15) 0.0301(14) 0.0309(13) 0.0019(11) -0.0047(12) -0.0059(12)
O8 0.0423(17) 0.0420(17) 0.0497(16) -0.0101(14) 0.0068(14) -0.0079(14)
O9 0.0514(17) 0.0272(14) 0.0314(13) 0.0013(11) 0.0030(12) 0.0024(13)
O10 0.058(2) 0.0351(16) 0.0549(17) 0.0098(14) -0.0292(15) -0.0067(15)
O11 0.0284(14) 0.0521(18) 0.0395(15) -0.0145(13) 0.0024(12) -0.0033(13)
O12 0.0495(18) 0.0374(16) 0.0396(15) -0.0088(13) 0.0011(13) -0.0085(14)
O13 0.070(2) 0.0402(17) 0.0448(16) -0.0045(14) 0.0210(16) -0.0066(16)
O14 0.0460(17) 0.0525(18) 0.0305(13) -0.0067(13) 0.0066(13) -0.0133(14)
O15 0.103(3) 0.052(2) 0.0552(19) 0.0103(16) -0.034(2) -0.022(2)
O16 0.0489(17) 0.0364(15) 0.0356(14) -0.0037(12) 0.0100(13) -0.0055(14)
O17 0.0449(17) 0.0352(16) 0.0447(15) 0.0022(13) 0.0124(14) -0.0078(14)
O18 0.0364(15) 0.0372(15) 0.0330(13) 0.0037(12) 0.0023(12) -0.0004(13)
O19 0.0427(17) 0.0400(16) 0.0494(16) 0.0126(14) -0.0046(13) 0.0006(13)
O20 0.052(2) 0.062(2) 0.094(3) -0.030(2) 0.0234(19) -0.0115(18)
O21 0.055(2) 0.079(2) 0.0441(17) 0.0019(17) -0.0136(15) -0.0173(18)
O22 0.0349(16) 0.0363(16) 0.0621(18) -0.0205(14) 0.0043(14) -0.0014(13)
O23 0.0271(14) 0.0374(16) 0.0662(18) -0.0076(15) 0.0011(14) 0.0030(13)
O24 0.0373(17) 0.0539(19) 0.0565(18) -0.0040(16) -0.0122(14) -0.0017(15)
O25 0.0561(19) 0.0342(15) 0.0457(16) 0.0012(13) 0.0113(15) 0.0075(15)
O26 0.0231(14) 0.0546(19) 0.0511(16) 0.0085(15) -0.0030(13) 0.0053(13)
N3 0.045(2) 0.0233(17) 0.0462(19) 0.0000(14) 0.0136(16) 0.0007(15)
C7 0.048(3) 0.027(2) 0.053(2) 0.0049(19) 0.012(2) 0.0042(19)
C8 0.049(3) 0.043(2) 0.055(3) 0.007(2) 0.009(2) 0.006(2)
C9 0.068(3) 0.048(3) 0.063(3) 0.012(2) 0.015(3) -0.002(3)
C10 0.086(4) 0.073(4) 0.077(4) 0.023(3) 0.030(3) 0.016(3)
C11 0.036(2) 0.026(2) 0.051(2) -0.0020(18) 0.0045(19) 0.0051(18)
C12 0.051(3) 0.030(2) 0.059(3) -0.003(2) 0.005(2) -0.005(2)
C13 0.054(3) 0.047(3) 0.073(3) -0.007(3) -0.006(3) -0.006(2)
C14 0.067(4) 0.080(4) 0.090(4) -0.006(3) -0.018(3) -0.009(3)
C15 0.039(2) 0.031(2) 0.049(2) -0.0064(19) 0.004(2) -0.0007(18)
C16 0.044(3) 0.041(3) 0.059(3) -0.002(2) -0.003(2) 0.005(2)
C17 0.045(3) 0.058(3) 0.059(3) -0.010(2) -0.003(2) 0.001(2)
C18 0.061(3) 0.059(3) 0.075(3) 0.009(3) -0.014(3) -0.011(3)
C19 0.054(3) 0.029(2) 0.050(2) -0.0061(19) 0.016(2) -0.001(2)
C20 0.059(3) 0.037(2) 0.047(2) -0.0017(19) 0.008(2) -0.006(2)
C21 0.063(3) 0.055(3) 0.050(3) -0.003(2) 0.011(2) -0.009(3)
C22 0.077(4) 0.085(4) 0.069(4) 0.000(3) 0.016(3) -0.012(3)
N4 0.042(2) 0.043(2) 0.0439(19) -0.0035(17) -0.0131(17) -0.0070(17)
C23 0.052(3) 0.050(3) 0.064(3) -0.003(2) -0.022(2) 0.004(2)
C24 0.053(3) 0.049(3) 0.059(3) 0.001(2) -0.004(2) 0.003(2)
C25 0.065(3) 0.074(4) 0.062(3) 0.012(3) -0.008(3) 0.024(3)
C26 0.102(5) 0.114(5) 0.053(3) 0.007(3) 0.002(3) 0.022(4)
C27 0.049(3) 0.058(3) 0.051(3) -0.006(2) -0.014(2) -0.018(2)
C28 0.038(3) 0.081(4) 0.076(3) -0.007(3) -0.011(2) 0.003(3)
C29 0.085(4) 0.109(5) 0.070(4) -0.011(4) 0.005(3) -0.038(4)
C30 0.049(3) 0.139(7) 0.127(6) 0.017(5) -0.006(3) 0.004(4)
C31 0.048(3) 0.044(3) 0.050(2) -0.010(2) -0.012(2) -0.003(2)
C32 0.044(3) 0.063(3) 0.061(3) -0.015(3) -0.010(2) -0.003(2)
C33 0.063(3) 0.076(4) 0.065(3) -0.013(3) -0.003(3) -0.008(3)
C34 0.061(4) 0.141(6) 0.080(4) -0.024(4) 0.012(3) -0.005(4)
C35 0.038(2) 0.047(3) 0.048(2) -0.015(2) -0.008(2) 0.001(2)
C36 0.041(3) 0.049(3) 0.050(2) -0.007(2) -0.008(2) -0.003(2)
C37 0.053(3) 0.049(3) 0.069(3) -0.001(2) 0.000(3) -0.005(2)
C38 0.074(4) 0.050(3) 0.108(5) -0.003(3) 0.004(4) 0.000(3)
N5 0.040(2) 0.052(2) 0.0373(18) 0.0037(17) -0.0104(16) -0.0027(18)
C39 0.046(3) 0.058(3) 0.029(2) 0.0034(19) -0.0133(18) 0.004(2)
C40 0.080(4) 0.149(6) 0.072(3) -0.030(4) -0.032(3) 0.067(4)
C41 0.168(8) 0.231(10) 0.090(5) -0.095(6) -0.056(5) 0.141(8)
C42 0.129(7) 0.193(9) 0.092(5) -0.027(6) 0.015(5) 0.023(7)
C43 0.060(3) 0.069(3) 0.032(2) 0.010(2) -0.006(2) -0.011(3)
C44 0.090(4) 0.084(4) 0.056(3) 0.019(3) -0.018(3) -0.035(4)
C45 0.137(6) 0.095(5) 0.053(3) 0.019(3) -0.012(4) -0.046(4)
C46 0.210(10) 0.112(6) 0.094(5) 0.017(5) -0.026(6) -0.082(6)
C47 0.039(3) 0.069(3) 0.044(2) 0.009(2) -0.013(2) -0.009(2)
C48 0.065(3) 0.070(4) 0.062(3) 0.014(3) -0.022(3) -0.016(3)
C49 0.082(4) 0.089(4) 0.060(3) 0.025(3) -0.019(3) -0.035(3)
C50 0.126(6) 0.122(6) 0.097(5) 0.021(4) -0.007(5) -0.050(5)
C51 0.038(3) 0.065(3) 0.057(3) -0.014(2) -0.011(2) -0.001(2)
C52 0.061(4) 0.150(7) 0.104(5) -0.075(5) -0.008(4) 0.007(4)
C53 0.076(5) 0.201(9) 0.165(8) -0.122(7) -0.015(5) 0.038(5)
C54 0.204(12) 0.137(9) 0.263(13) -0.071(8) -0.028(11) 0.055(8)
N6 0.0318(19) 0.038(2) 0.066(2) -0.0019(18) 0.0132(18) -0.0045(16)
C55 0.031(2) 0.049(3) 0.063(3) 0.007(2) 0.012(2) -0.001(2)
C56 0.047(3) 0.067(3) 0.087(4) 0.028(3) 0.012(3) 0.009(3)
C57 0.051(3) 0.100(5) 0.101(4) 0.036(4) 0.009(3) 0.020(3)
C58 0.091(6) 0.181(9) 0.172(8) 0.099(7) 0.020(5) 0.058(6)
C59 0.030(2) 0.047(3) 0.063(3) 0.015(2) 0.017(2) -0.003(2)
C60 0.057(3) 0.081(4) 0.058(3) -0.008(3) 0.015(2) -0.018(3)
C61 0.061(4) 0.098(4) 0.063(3) -0.008(3) 0.003(3) 0.010(3)
C62 0.116(6) 0.156(7) 0.080(4) -0.060(5) -0.008(4) 0.016(5)
C63 0.043(3) 0.055(3) 0.155(6) -0.035(4) -0.002(3) -0.004(3)
C64 0.123(7) 0.128(7) 0.185(8) -0.106(7) 0.003(6) 0.035(6)
C67 0.045(3) 0.062(3) 0.053(3) 0.009(2) 0.011(2) 0.006(2)
C68 0.064(4) 0.101(5) 0.093(4) -0.015(4) -0.010(3) 0.031(4)
C69 0.099(6) 0.191(9) 0.101(5) 0.052(6) 0.012(4) 0.063(6)
C70 0.183(10) 0.146(8) 0.170(9) 0.018(7) -0.039(8) 0.013(7)
C65 0.119(8) 0.45(2) 0.135(8) -0.079(10) 0.011(7) -0.058(11)
C66 0.131(7) 0.150(8) 0.138(7) 0.032(6) 0.007(6) -0.031(7)
O27 0.129(5) 0.133(5) 0.216(7) -0.047(5) -0.066(5) 0.013(4)
N1 0.089(4) 0.106(4) 0.068(3) 0.000(3) 0.003(3) 0.028(4)
C2 0.118(7) 0.204(10) 0.146(8) 0.072(8) -0.011(6) -0.064(7)
C3 0.308(15) 0.172(9) 0.084(5) 0.029(5) 0.079(7) 0.145(10)
C1 0.101(6) 0.093(6) 0.135(7) -0.020(5) -0.015(5) 0.027(5)
O28 0.122(4) 0.042(2) 0.152(4) -0.022(3) -0.041(3) -0.009(2)
N2 0.054(3) 0.041(2) 0.095(3) -0.005(2) -0.006(2) 0.003(2)
C5 0.091(5) 0.071(4) 0.088(4) -0.006(3) -0.003(4) 0.004(4)
C6 0.079(4) 0.044(3) 0.172(7) -0.017(4) -0.047(5) 0.006(3)
C4 0.086(4) 0.040(3) 0.106(5) -0.005(3) -0.015(4) 0.007(3)

loop_
_atom_type_symbol
_atom_type_description
_atom_type_scat_dispersion_real
_atom_type_scat_dispersion_imag
_atom_type_scat_source
C C 0.0033 0.0016 'International Tables Vol C Tables 4.2.6.8 and 6.1.1.4'
N N 0.0061 0.0033 'International Tables Vol C Tables 4.2.6.8 and 6.1.1.4'
O O 0.0106 0.0060 'International Tables Vol C Tables 4.2.6.8 and 6.1.1.4'
V V 0.3005 0.5294 'International Tables Vol C Tables 4.2.6.8 and 6.1.1.4'
H H 0.0000 0.0000 'International Tables Vol C Tables 4.2.6.8 and 6.1.1.4'

loop_
_geom_angle_atom_site_label_1
_geom_angle_atom_site_label_2
_geom_angle_atom_site_label_3
_geom_angle
_geom_angle_site_symmetry_1
_geom_angle_site_symmetry_3
_geom_angle_publ_flag
O26 V1 O13 104.28(15) . . ?
O26 V1 O6 108.43(15) . . ?
O13 V1 O6 85.86(12) . . ?
O26 V1 O1 106.19(15) . . ?
O13 V1 O1 149.52(14) . . ?
O6 V1 O1 84.64(12) . . ?
O26 V1 O17 106.13(14) . . ?
O13 V1 O17 86.19(12) . . ?
O6 V1 O17 145.44(13) . . ?
O1 V1 O17 85.42(12) . . ?
O25 V2 O1 109.18(16) . . ?
O25 V2 O9 108.58(13) . . ?
O1 V2 O9 110.23(13) . . ?
O25 V2 O2 108.37(14) . . ?
O1 V2 O2 109.14(13) . . ?
O9 V2 O2 111.31(13) . . ?
O24 V3 O3 110.05(17) . . ?
O24 V3 O2 107.76(14) . . ?
O3 V3 O2 109.55(14) . . ?
O24 V3 O18 108.55(15) . . ?
O3 V3 O18 110.88(14) . . ?
O2 V3 O18 109.99(12) . . ?
O23 V4 O15 107.90(17) . . ?
O23 V4 O3 106.09(15) . . ?
O15 V4 O3 84.71(14) . . ?
O23 V4 O8 107.30(15) . . ?
O15 V4 O8 144.78(15) . . ?
O3 V4 O8 84.42(13) . . ?
O23 V4 O4 104.84(14) . . ?
O15 V4 O4 85.28(13) . . ?
O3 V4 O4 149.06(14) . . ?
O8 V4 O4 87.09(12) . . ?
O22 V5 O4 109.39(14) . . ?
O22 V5 O12 107.84(14) . . ?
O4 V5 O12 111.58(14) . . ?
O22 V5 O5 108.19(14) . . ?
O4 V5 O5 110.67(12) . . ?
O12 V5 O5 109.06(13) . . ?
O11 V6 O6 110.22(16) . . ?
O11 V6 O5 108.62(13) . . ?
O6 V6 O5 109.28(13) . . ?
O11 V6 O7 107.97(13) . . ?
O6 V6 O7 109.84(13) . . ?
O5 V6 O7 110.90(12) . . ?
O10 V7 O8 109.12(16) . . ?
O10 V7 O9 107.13(14) . . ?
O8 V7 O9 111.77(13) . . ?
O10 V7 O7 107.76(13) . . ?
O8 V7 O7 110.42(12) . . ?
O9 V7 O7 110.50(13) . . ?
O21 V8 O13 109.70(18) . . ?
O21 V8 O12 108.53(16) . . ?
O13 V8 O12 110.83(14) . . ?
O21 V8 O14 108.71(14) . . ?
O13 V8 O14 108.42(14) . . ?
O12 V8 O14 110.62(14) . . ?
O20 V9 O15 109.8(2) . . ?
O20 V9 O14 108.96(15) . . ?
O15 V9 O14 108.75(15) . . ?
O20 V9 O16 107.49(16) . . ?
O15 V9 O16 109.83(16) . . ?
O14 V9 O16 111.97(14) . . ?
O19 V10 O17 108.51(14) . . ?
O19 V10 O16 108.46(14) . . ?
O17 V10 O16 110.38(13) . . ?
O19 V10 O18 107.08(13) . . ?
O17 V10 O18 111.71(13) . . ?
O16 V10 O18 110.56(13) . . ?
V2 O1 V1 168.8(2) . . ?
V3 O2 V2 127.22(14) . . ?
V3 O3 V4 174.1(2) . . ?
V5 O4 V4 160.85(18) . . ?
V6 O5 V5 124.39(14) . . ?
V6 O6 V1 171.0(2) . . ?
V6 O7 V7 128.15(14) . . ?
V7 O8 V4 160.39(19) . . ?
V7 O9 V2 135.19(15) . . ?
V8 O12 V5 138.72(16) . . ?
V8 O13 V1 164.8(2) . . ?
V9 O14 V8 123.01(14) . . ?
V9 O15 V4 175.3(2) . . ?
V10 O16 V9 132.75(15) . . ?
V10 O17 V1 155.92(18) . . ?
V10 O18 V3 132.00(15) . . ?
C19 N3 C11 111.2(3) . . ?
C19 N3 C7 106.0(3) . . ?
C11 N3 C7 110.8(3) . . ?
C19 N3 C15 110.3(3) . . ?
C11 N3 C15 107.6(3) . . ?
C7 N3 C15 111.0(3) . . ?
C8 C7 N3 116.1(3) . . ?
C7 C8 C9 108.7(4) . . ?
C10 C9 C8 113.7(4) . . ?
C12 C11 N3 116.3(3) . . ?
C11 C12 C13 111.3(3) . . ?
C14 C13 C12 112.9(4) . . ?
N3 C15 C16 115.6(3) . . ?
C15 C16 C17 110.9(4) . . ?
C18 C17 C16 113.9(4) . . ?
N3 C19 C20 115.5(3) . . ?
C19 C20 C21 110.4(4) . . ?
C22 C21 C20 112.6(4) . . ?
C35 N4 C31 109.9(3) . . ?
C35 N4 C27 114.0(4) . . ?
C31 N4 C27 106.0(3) . . ?
C35 N4 C23 109.8(3) . . ?
C31 N4 C23 106.8(3) . . ?
C27 N4 C23 110.1(3) . . ?
C24 C23 N4 117.6(4) . . ?
C23 C24 C25 110.6(4) . . ?
C26 C25 C24 112.8(5) . . ?
C28 C27 N4 117.6(4) . . ?
C27 C28 C29 110.4(5) . . ?
C30 C29 C28 120.3(6) . . ?
C32 C31 N4 116.4(3) . . ?
C33 C32 C31 112.7(4) . . ?
C32 C33 C34 113.4(5) . . ?
N4 C35 C36 115.9(3) . . ?
C35 C36 C37 108.9(4) . . ?
C38 C37 C36 112.4(4) . . ?
C47 N5 C51 111.5(4) . . ?
C47 N5 C39 110.0(3) . . ?
C51 N5 C39 105.8(3) . . ?
C47 N5 C43 107.4(3) . . ?
C51 N5 C43 111.6(4) . . ?
C39 N5 C43 110.6(3) . . ?
C40 C39 N5 115.2(4) . . ?
C41 C40 C39 112.3(5) . . ?
C42 C41 C40 117.5(6) . . ?
C44 C43 N5 114.2(4) . . ?
C43 C44 C45 110.5(5) . . ?
C44 C45 C46 111.4(6) . . ?
N5 C47 C48 115.0(4) . . ?
C47 C48 C49 111.2(4) . . ?
C50 C49 C48 112.8(5) . . ?
C52 C51 N5 115.9(4) . . ?
C51 C52 C53 108.0(5) . . ?
C54 C53 C52 119.3(8) . . ?
C55 N6 C63 110.1(4) . . ?
C55 N6 C67 106.3(3) . . ?
C63 N6 C67 111.0(4) . . ?
C55 N6 C59 110.6(3) . . ?
C63 N6 C59 108.4(4) . . ?
C67 N6 C59 110.3(3) . . ?
C56 C55 N6 117.8(4) . . ?
C55 C56 C57 111.5(4) . . ?
C58 C57 C56 116.1(6) . . ?
C60 C59 N6 115.8(3) . . ?
C59 C60 C61 112.5(4) . . ?
C62 C61 C60 113.4(5) . . ?
C64 C63 N6 118.0(5) . . ?
C65 C64 C63 137.2(8) . . ?
N6 C67 C68 116.9(4) . . ?
C67 C68 C69 107.2(5) . . ?
C70 C69 C68 125.8(3) . . ?
C64 C65 C66 104.7(7) . . ?
C1 N1 C3 116.9(8) . . ?
C1 N1 C2 115.9(7) . . ?
C3 N1 C2 126.5(8) . . ?
O27 C1 N1 123.6(8) . . ?
C4 N2 C5 121.5(5) . . ?
C4 N2 C6 120.8(5) . . ?
C5 N2 C6 117.7(5) . . ?
O28 C4 N2 125.3(6) . . ?

loop_
_geom_bond_atom_site_label_1
_geom_bond_atom_site_label_2
_geom_bond_distance
_geom_bond_site_symmetry_2
_geom_bond_publ_flag
V1 O26 1.588(3) . ?
V1 O13 1.938(3) . ?
V1 O6 1.939(3) . ?
V1 O1 1.939(3) . ?
V1 O17 1.947(3) . ?
V2 O25 1.607(3) . ?
V2 O1 1.675(3) . ?
V2 O9 1.789(3) . ?
V2 O2 1.800(3) . ?
V3 O24 1.600(3) . ?
V3 O3 1.671(3) . ?
V3 O2 1.793(3) . ?
V3 O18 1.802(3) . ?
V4 O23 1.576(3) . ?
V4 O15 1.919(3) . ?
V4 O3 1.939(3) . ?
V4 O8 1.943(3) . ?
V4 O4 1.945(3) . ?
V5 O22 1.602(3) . ?
V5 O4 1.685(3) . ?
V5 O12 1.790(3) . ?
V5 O5 1.801(3) . ?
V6 O11 1.604(3) . ?
V6 O6 1.675(3) . ?
V6 O5 1.793(2) . ?
V6 O7 1.793(2) . ?
V7 O10 1.608(3) . ?
V7 O8 1.671(3) . ?
V7 O9 1.786(3) . ?
V7 O7 1.793(3) . ?
V8 O21 1.603(3) . ?
V8 O13 1.671(3) . ?
V8 O12 1.782(3) . ?
V8 O14 1.804(3) . ?
V9 O20 1.601(3) . ?
V9 O15 1.670(3) . ?
V9 O14 1.783(3) . ?
V9 O16 1.806(3) . ?
V10 O19 1.616(3) . ?
V10 O17 1.678(3) . ?
V10 O16 1.781(3) . ?
V10 O18 1.787(3) . ?
N3 C19 1.514(5) . ?
N3 C11 1.517(5) . ?
N3 C7 1.526(5) . ?
N3 C15 1.528(5) . ?
C7 C8 1.497(6) . ?
C8 C9 1.531(6) . ?
C9 C10 1.504(6) . ?
C11 C12 1.494(6) . ?
C12 C13 1.513(6) . ?
C13 C14 1.503(7) . ?
C15 C16 1.528(6) . ?
C16 C17 1.533(6) . ?
C17 C18 1.487(7) . ?
C19 C20 1.525(6) . ?
C20 C21 1.537(6) . ?
C21 C22 1.500(7) . ?
N4 C35 1.508(5) . ?
N4 C31 1.518(5) . ?
N4 C27 1.524(5) . ?
N4 C23 1.528(5) . ?
C23 C24 1.480(6) . ?
C24 C25 1.541(6) . ?
C25 C26 1.473(7) . ?
C27 C28 1.494(7) . ?
C28 C29 1.505(7) . ?
C29 C30 1.401(8) . ?
C31 C32 1.498(6) . ?
C32 C33 1.496(7) . ?
C33 C34 1.500(8) . ?
C35 C36 1.512(6) . ?
C36 C37 1.525(6) . ?
C37 C38 1.514(7) . ?
N5 C47 1.507(5) . ?
N5 C51 1.529(6) . ?
N5 C39 1.529(5) . ?
N5 C43 1.531(5) . ?
C39 C40 1.503(7) . ?
C40 C41 1.467(8) . ?
C41 C42 1.426(10) . ?
C43 C44 1.513(7) . ?
C44 C45 1.518(7) . ?
C45 C46 1.524(9) . ?
C47 C48 1.511(6) . ?
C48 C49 1.531(7) . ?
C49 C50 1.458(8) . ?
C51 C52 1.516(7) . ?
C52 C53 1.533(10) . ?
C53 C54 1.354(9) . ?
N6 C55 1.510(5) . ?
N6 C63 1.512(6) . ?
N6 C67 1.517(6) . ?
N6 C59 1.524(5) . ?
C55 C56 1.470(6) . ?
C56 C57 1.509(7) . ?
C57 C58 1.493(8) . ?
C59 C60 1.498(7) . ?
C60 C61 1.516(7) . ?
C61 C62 1.485(8) . ?
C63 C64 1.500(9) . ?
C64 C65 1.384(8) . ?
C67 C68 1.519(7) . ?
C68 C69 1.612(8) . ?
C69 C70 1.4683 . ?
C65 C66 1.464(10) . ?
O27 C1 1.238(8) . ?
N1 C1 1.336(9) . ?
N1 C3 1.431(8) . ?
N1 C2 1.455(9) . ?
O28 C4 1.215(6) . ?
N2 C4 1.318(6) . ?
N2 C5 1.432(7) . ?
N2 C6 1.449(7) . ?
